data_4344760
loop_
_publ_author_name
'Cui, Haiyan'
'Zhang, Jianying'
'Tao, Yunwen'
'Cui, Chunming'

_publ_section_title
;
 Controlled Oxidation of an NHC-Stabilized Phosphinoaminosilylene with
 Dioxygen.
;
_journal_issue 1
_journal_name_full 'Inorganic chemistry'
_journal_page_first 46
_journal_paper_doi 10.1021/acs.inorgchem.5b02580
_journal_volume 55
_journal_year 2015
_chemical_formula_moiety 'C38 H56 N3 P Si2'
_chemical_formula_sum 'C38 H56 N3 P Si2'
_chemical_formula_weight 642.01
_chemical_name_systematic
; 
 ? 
;
_space_group_IT_number 14
_symmetry_cell_setting monoclinic
_symmetry_space_group_name_Hall '-P 2yn'
_symmetry_space_group_name_H-M 'P 1 21/n 1'
_atom_sites_solution_hydrogens geom
_atom_sites_solution_primary direct
_atom_sites_solution_secondary difmap
_audit_creation_method SHELXL-97
_cell_angle_alpha 90.00
_cell_angle_beta 93.289(3)
_cell_angle_gamma 90.00
_cell_formula_units_Z 4
_cell_length_a 12.415(2)
_cell_length_b 20.760(4)
_cell_length_c 14.192(2)
_cell_measurement_reflns_used 15696
_cell_measurement_temperature 113(2)
_cell_measurement_theta_max 28.0
_cell_measurement_theta_min 1.5
_cell_volume 3651.8(11)
_computing_cell_refinement 'CrystalClear-SM Expert 2.0 r2'
_computing_data_collection 'CrystalClear-SM Expert 2.0 r2 (Rigaku, 2009)'
_computing_data_reduction 'CrystalClear-SM Expert 2.0 r2'
_computing_molecular_graphics 'Bruker SHELXTL'
_computing_publication_material 'Bruker SHELXTL'
_computing_structure_refinement 'SHELXL-97 (Sheldrick, 1997)'
_computing_structure_solution 'SHELXS-97 (Sheldrick, 1990)'
_diffrn_ambient_temperature 113(2)
_diffrn_detector_area_resol_mean 14.6
_diffrn_measured_fraction_theta_full 0.999
_diffrn_measured_fraction_theta_max 0.999
_diffrn_measurement_device_type 'Rigaku Saturn 724CCD camera'
_diffrn_measurement_method \w
_diffrn_radiation_monochromator graphite
_diffrn_radiation_source 'fine-focus sealed tube'
_diffrn_radiation_type MoK\a
_diffrn_radiation_wavelength 0.71073
_diffrn_reflns_av_R_equivalents 0.0571
_diffrn_reflns_av_sigmaI/netI 0.0607
_diffrn_reflns_limit_h_max 16
_diffrn_reflns_limit_h_min -16
_diffrn_reflns_limit_k_max 27
_diffrn_reflns_limit_k_min -19
_diffrn_reflns_limit_l_max 18
_diffrn_reflns_limit_l_min -18
_diffrn_reflns_number 34135
_diffrn_reflns_theta_full 27.88
_diffrn_reflns_theta_max 27.88
_diffrn_reflns_theta_min 1.74
_diffrn_standards_decay_% 0
_diffrn_standards_interval_count 0
_diffrn_standards_interval_time 0
_diffrn_standards_number 0
_exptl_absorpt_coefficient_mu 0.171
_exptl_absorpt_correction_T_max 0.9699
_exptl_absorpt_correction_T_min 0.9634
_exptl_absorpt_correction_type multi-scan
_exptl_absorpt_process_details Crystalclear
_exptl_crystal_colour Red
_exptl_crystal_density_diffrn 1.168
_exptl_crystal_density_method 'not measured'
_exptl_crystal_description Prism
_exptl_crystal_F_000 1392
_exptl_crystal_size_max 0.22
_exptl_crystal_size_mid 0.20
_exptl_crystal_size_min 0.18
_refine_diff_density_max 0.344
_refine_diff_density_min -0.319
_refine_diff_density_rms 0.059
_refine_ls_extinction_method none
_refine_ls_goodness_of_fit_ref 1.094
_refine_ls_hydrogen_treatment constr
_refine_ls_matrix_type full
_refine_ls_number_parameters 410
_refine_ls_number_reflns 8711
_refine_ls_number_restraints 0
_refine_ls_restrained_S_all 1.094
_refine_ls_R_factor_all 0.0682
_refine_ls_R_factor_gt 0.0536
_refine_ls_shift/su_max 0.001
_refine_ls_shift/su_mean 0.000
_refine_ls_structure_factor_coef Fsqd
_refine_ls_weighting_details 'calc w=1/[\s^2^(Fo^2^)+(0.0493P)^2^+0.3597P] where P=(Fo^2^+2Fc^2^)/3'
_refine_ls_weighting_scheme calc
_refine_ls_wR_factor_gt 0.1126
_refine_ls_wR_factor_ref 0.1199
_reflns_number_gt 7248
_reflns_number_total 8711
_reflns_threshold_expression >2sigma(I)
_cod_data_source_file ic5b02580_si_002.cif
_cod_data_source_block shelx
_cod_depositor_comments
;
The following automatic conversions were performed:

'_exptl_absorpt_correction_type' value 'Multi-scan' changed to
'multi-scan' according to
/usr/data/users/saulius/crontab/automatic-downloads/current/ACS/lib/dictionaries/cif_core.dic
dictionary named 'cif_core.dic' version 2.4.2 from 2011-04-26.

Automatic conversion script
Id: cif_fix_values 4268 2015-11-12 08:31:59Z antanas 
;
_cod_original_cell_volume 3652.0(11)
_cod_original_sg_symbol_H-M P2(1)/n
_cod_database_code 4344760

loop_
_symmetry_equiv_pos_as_xyz
'x, y, z'
'-x+1/2, y+1/2, -z+1/2'
'-x, -y, -z'
'x-1/2, -y-1/2, z-1/2'

loop_
_atom_site_label
_atom_site_type_symbol
_atom_site_fract_x
_atom_site_fract_y
_atom_site_fract_z
_atom_site_U_iso_or_equiv
_atom_site_adp_type
_atom_site_occupancy
_atom_site_symmetry_multiplicity
_atom_site_calc_flag
_atom_site_refinement_flags
P1 P 0.28678(4) 0.11281(2) 0.60004(3) 0.01769(12) Uani 1 1 d .
Si1 Si 0.27487(4) 0.02972(2) 0.89927(3) 0.01875(12) Uani 1 1 d .
Si2 Si 0.17428(4) 0.08408(2) 0.72316(3) 0.01593(12) Uani 1 1 d .
N1 N 0.24646(12) 0.10046(7) 0.83529(9) 0.0158(3) Uani 1 1 d .
N2 N -0.03673(12) 0.14717(7) 0.72595(10) 0.0177(3) Uani 1 1 d .
N3 N 0.07897(12) 0.22136(7) 0.69581(10) 0.0176(3) Uani 1 1 d .
C1 C 0.27884(14) 0.16069(8) 0.87929(11) 0.0167(4) Uani 1 1 d .
C2 C 0.38067(15) 0.18817(8) 0.86410(12) 0.0182(4) Uani 1 1 d .
C3 C 0.41353(16) 0.24359(9) 0.91313(12) 0.0224(4) Uani 1 1 d .
H3 H 0.4820 0.2619 0.9027 0.027 Uiso 1 1 calc R
C4 C 0.34821(16) 0.27253(9) 0.97682(13) 0.0244(4) Uani 1 1 d .
H4 H 0.3720 0.3099 1.0106 0.029 Uiso 1 1 calc R
C5 C 0.24823(16) 0.24640(9) 0.99058(12) 0.0233(4) Uani 1 1 d .
H5 H 0.2033 0.2666 1.0338 0.028 Uiso 1 1 calc R
C6 C 0.21105(15) 0.19109(8) 0.94293(12) 0.0186(4) Uani 1 1 d .
C7 C 0.45772(15) 0.15831(9) 0.79724(13) 0.0216(4) Uani 1 1 d .
H7 H 0.4180 0.1232 0.7617 0.026 Uiso 1 1 calc R
C8 C 0.55568(16) 0.12794(10) 0.85051(14) 0.0284(4) Uani 1 1 d .
H8A H 0.5993 0.1618 0.8822 0.043 Uiso 1 1 calc R
H8B H 0.5993 0.1050 0.8059 0.043 Uiso 1 1 calc R
H8C H 0.5312 0.0975 0.8976 0.043 Uiso 1 1 calc R
C9 C 0.49518(16) 0.20718(9) 0.72475(13) 0.0264(4) Uani 1 1 d .
H9A H 0.4321 0.2271 0.6919 0.040 Uiso 1 1 calc R
H9B H 0.5382 0.1851 0.6789 0.040 Uiso 1 1 calc R
H9C H 0.5391 0.2405 0.7572 0.040 Uiso 1 1 calc R
C10 C 0.09914(15) 0.16670(9) 0.96198(12) 0.0221(4) Uani 1 1 d .
H10 H 0.0812 0.1307 0.9170 0.026 Uiso 1 1 calc R
C11 C 0.09246(17) 0.14049(11) 1.06282(13) 0.0306(5) Uani 1 1 d .
H11A H 0.1441 0.1051 1.0731 0.046 Uiso 1 1 calc R
H11B H 0.0193 0.1246 1.0713 0.046 Uiso 1 1 calc R
H11C H 0.1097 0.1750 1.1083 0.046 Uiso 1 1 calc R
C12 C 0.01333(17) 0.21922(10) 0.94587(14) 0.0304(5) Uani 1 1 d .
H12A H 0.0230 0.2521 0.9952 0.046 Uiso 1 1 calc R
H12B H -0.0586 0.2001 0.9482 0.046 Uiso 1 1 calc R
H12C H 0.0207 0.2391 0.8839 0.046 Uiso 1 1 calc R
C13 C 0.34624(16) 0.04886(9) 1.01607(13) 0.0248(4) Uani 1 1 d .
H13A H 0.4188 0.0651 1.0059 0.037 Uiso 1 1 calc R
H13B H 0.3517 0.0098 1.0547 0.037 Uiso 1 1 calc R
H13C H 0.3055 0.0817 1.0486 0.037 Uiso 1 1 calc R
C14 C 0.36597(17) -0.02515(9) 0.83744(13) 0.0273(4) Uani 1 1 d .
H14A H 0.3303 -0.0391 0.7775 0.041 Uiso 1 1 calc R
H14B H 0.3828 -0.0629 0.8771 0.041 Uiso 1 1 calc R
H14C H 0.4329 -0.0024 0.8251 0.041 Uiso 1 1 calc R
C15 C 0.14995(17) -0.01676(10) 0.92165(14) 0.0304(5) Uani 1 1 d .
H15A H 0.1029 0.0094 0.9594 0.046 Uiso 1 1 calc R
H15B H 0.1696 -0.0564 0.9559 0.046 Uiso 1 1 calc R
H15C H 0.1119 -0.0276 0.8613 0.046 Uiso 1 1 calc R
C16 C 0.07058(14) 0.15726(8) 0.71378(11) 0.0163(4) Uani 1 1 d .
C17 C -0.09347(15) 0.20485(9) 0.71757(12) 0.0193(4) Uani 1 1 d .
C18 C -0.02138(15) 0.25103(9) 0.69718(12) 0.0198(4) Uani 1 1 d .
C19 C -0.08487(15) 0.08205(9) 0.73599(13) 0.0221(4) Uani 1 1 d .
H19 H -0.0242 0.0505 0.7331 0.027 Uiso 1 1 calc R
C20 C -0.13286(17) 0.07222(11) 0.83140(13) 0.0316(5) Uani 1 1 d .
H20A H -0.0776 0.0807 0.8820 0.047 Uiso 1 1 calc R
H20B H -0.1583 0.0277 0.8363 0.047 Uiso 1 1 calc R
H20C H -0.1935 0.1019 0.8373 0.047 Uiso 1 1 calc R
C21 C -0.16423(16) 0.06628(10) 0.65315(14) 0.0278(4) Uani 1 1 d .
H21A H -0.2307 0.0910 0.6589 0.042 Uiso 1 1 calc R
H21B H -0.1809 0.0201 0.6535 0.042 Uiso 1 1 calc R
H21C H -0.1321 0.0775 0.5939 0.042 Uiso 1 1 calc R
C22 C -0.20933(15) 0.21342(10) 0.73645(14) 0.0276(4) Uani 1 1 d .
H22A H -0.2179 0.2116 0.8046 0.041 Uiso 1 1 calc R
H22B H -0.2519 0.1790 0.7052 0.041 Uiso 1 1 calc R
H22C H -0.2345 0.2553 0.7120 0.041 Uiso 1 1 calc R
C23 C -0.04370(17) 0.32081(9) 0.67803(15) 0.0292(5) Uani 1 1 d .
H23A H -0.1218 0.3283 0.6751 0.044 Uiso 1 1 calc R
H23B H -0.0148 0.3329 0.6177 0.044 Uiso 1 1 calc R
H23C H -0.0092 0.3469 0.7288 0.044 Uiso 1 1 calc R
C24 C 0.18280(15) 0.25310(9) 0.67764(12) 0.0203(4) Uani 1 1 d .
H24 H 0.2401 0.2195 0.6872 0.024 Uiso 1 1 calc R
C25 C 0.21134(16) 0.30668(9) 0.74761(13) 0.0257(4) Uani 1 1 d .
H25A H 0.1611 0.3427 0.7368 0.038 Uiso 1 1 calc R
H25B H 0.2851 0.3214 0.7391 0.038 Uiso 1 1 calc R
H25C H 0.2062 0.2905 0.8120 0.038 Uiso 1 1 calc R
C26 C 0.18522(17) 0.27497(10) 0.57486(13) 0.0277(4) Uani 1 1 d .
H26A H 0.1614 0.2395 0.5330 0.041 Uiso 1 1 calc R
H26B H 0.2589 0.2875 0.5615 0.041 Uiso 1 1 calc R
H26C H 0.1369 0.3119 0.5643 0.041 Uiso 1 1 calc R
C27 C 0.35598(14) 0.03420(9) 0.59610(12) 0.0184(4) Uani 1 1 d .
C28 C 0.30193(15) -0.02273(9) 0.57163(12) 0.0209(4) Uani 1 1 d .
H28 H 0.2265 -0.0217 0.5560 0.025 Uiso 1 1 calc R
C29 C 0.35676(16) -0.08091(9) 0.56975(13) 0.0248(4) Uani 1 1 d .
H29 H 0.3191 -0.1192 0.5518 0.030 Uiso 1 1 calc R
C30 C 0.46632(17) -0.08322(10) 0.59408(13) 0.0267(4) Uani 1 1 d .
H30 H 0.5037 -0.1231 0.5932 0.032 Uiso 1 1 calc R
C31 C 0.52146(16) -0.02734(9) 0.61963(13) 0.0250(4) Uani 1 1 d .
H31 H 0.5964 -0.0289 0.6371 0.030 Uiso 1 1 calc R
C32 C 0.46662(15) 0.03098(9) 0.61956(12) 0.0213(4) Uani 1 1 d .
H32 H 0.5051 0.0693 0.6358 0.026 Uiso 1 1 calc R
C33 C 0.19097(15) 0.10551(9) 0.49537(12) 0.0193(4) Uani 1 1 d .
C34 C 0.22629(16) 0.12793(10) 0.40955(12) 0.0251(4) Uani 1 1 d .
H34 H 0.2968 0.1455 0.4076 0.030 Uiso 1 1 calc R
C35 C 0.16054(17) 0.12508(10) 0.32695(13) 0.0295(5) Uani 1 1 d .
H35 H 0.1873 0.1393 0.2691 0.035 Uiso 1 1 calc R
C36 C 0.05686(17) 0.10177(9) 0.32847(13) 0.0270(4) Uani 1 1 d .
H36 H 0.0116 0.1005 0.2722 0.032 Uiso 1 1 calc R
C37 C 0.01921(16) 0.08018(10) 0.41306(13) 0.0281(4) Uani 1 1 d .
H37 H -0.0524 0.0642 0.4149 0.034 Uiso 1 1 calc R
C38 C 0.08590(16) 0.08182(9) 0.49507(13) 0.0242(4) Uani 1 1 d .
H38 H 0.0593 0.0664 0.5523 0.029 Uiso 1 1 calc R

loop_
_atom_site_aniso_label
_atom_site_aniso_U_11
_atom_site_aniso_U_22
_atom_site_aniso_U_33
_atom_site_aniso_U_23
_atom_site_aniso_U_13
_atom_site_aniso_U_12
P1 0.0165(2) 0.0198(3) 0.0168(2) -0.00022(19) 0.00097(18) -0.00068(18)
Si1 0.0217(3) 0.0165(3) 0.0177(2) 0.0012(2) -0.0011(2) -0.0007(2)
Si2 0.0152(2) 0.0166(3) 0.0159(2) 0.00001(19) 0.00037(19) 0.00019(19)
N1 0.0184(8) 0.0141(7) 0.0150(7) -0.0011(6) 0.0001(6) -0.0010(6)
N2 0.0153(8) 0.0208(8) 0.0170(7) 0.0022(6) 0.0003(6) 0.0013(6)
N3 0.0174(8) 0.0177(8) 0.0175(7) -0.0001(6) 0.0004(6) 0.0013(6)
C1 0.0196(9) 0.0153(9) 0.0146(8) 0.0022(7) -0.0035(7) 0.0010(7)
C2 0.0195(9) 0.0172(9) 0.0173(9) 0.0025(7) -0.0036(7) 0.0001(7)
C3 0.0224(10) 0.0207(10) 0.0234(9) 0.0014(8) -0.0035(8) -0.0042(8)
C4 0.0338(11) 0.0179(10) 0.0208(9) -0.0020(8) -0.0052(8) -0.0015(8)
C5 0.0304(11) 0.0219(10) 0.0177(9) -0.0018(8) 0.0006(8) 0.0025(8)
C6 0.0225(10) 0.0182(9) 0.0148(8) 0.0023(7) -0.0017(7) 0.0013(7)
C7 0.0169(9) 0.0241(10) 0.0237(9) -0.0018(8) -0.0004(7) -0.0041(7)
C8 0.0225(10) 0.0303(11) 0.0324(11) -0.0015(9) 0.0001(8) 0.0013(8)
C9 0.0229(10) 0.0296(11) 0.0269(10) 0.0006(9) 0.0024(8) -0.0051(8)
C10 0.0228(10) 0.0247(10) 0.0189(9) -0.0031(8) 0.0021(7) 0.0011(8)
C11 0.0310(12) 0.0364(12) 0.0250(10) 0.0049(9) 0.0069(9) 0.0001(9)
C12 0.0267(11) 0.0401(13) 0.0246(10) -0.0021(9) 0.0019(8) 0.0081(9)
C13 0.0294(11) 0.0224(10) 0.0218(9) 0.0023(8) -0.0044(8) 0.0018(8)
C14 0.0367(12) 0.0199(10) 0.0249(10) 0.0013(8) -0.0013(9) 0.0054(8)
C15 0.0344(12) 0.0289(11) 0.0278(11) 0.0080(9) 0.0004(9) -0.0088(9)
C16 0.0190(9) 0.0164(9) 0.0134(8) 0.0002(7) 0.0003(7) -0.0007(7)
C17 0.0177(9) 0.0214(10) 0.0185(9) -0.0002(7) -0.0005(7) 0.0031(7)
C18 0.0198(9) 0.0215(10) 0.0178(9) 0.0007(7) -0.0020(7) 0.0044(7)
C19 0.0176(9) 0.0206(10) 0.0283(10) 0.0041(8) 0.0025(8) -0.0019(7)
C20 0.0250(11) 0.0416(13) 0.0283(11) 0.0107(9) 0.0019(9) -0.0057(9)
C21 0.0252(11) 0.0270(11) 0.0312(11) 0.0007(9) 0.0010(8) -0.0038(8)
C22 0.0210(10) 0.0312(11) 0.0306(11) 0.0024(9) 0.0027(8) 0.0062(8)
C23 0.0270(11) 0.0232(11) 0.0368(11) 0.0015(9) -0.0036(9) 0.0033(8)
C24 0.0182(9) 0.0181(9) 0.0247(9) 0.0019(8) 0.0003(7) -0.0009(7)
C25 0.0282(11) 0.0200(10) 0.0282(10) 0.0006(8) -0.0037(8) -0.0023(8)
C26 0.0327(11) 0.0263(11) 0.0244(10) 0.0033(8) 0.0050(8) -0.0022(9)
C27 0.0176(9) 0.0242(10) 0.0137(8) -0.0007(7) 0.0029(7) 0.0008(7)
C28 0.0204(9) 0.0222(10) 0.0204(9) -0.0009(8) 0.0030(7) -0.0016(7)
C29 0.0285(11) 0.0212(10) 0.0250(10) -0.0011(8) 0.0037(8) -0.0019(8)
C30 0.0304(11) 0.0244(10) 0.0260(10) 0.0014(8) 0.0064(8) 0.0083(8)
C31 0.0204(10) 0.0303(11) 0.0245(10) -0.0006(8) 0.0026(8) 0.0044(8)
C32 0.0189(9) 0.0275(10) 0.0176(9) -0.0031(8) 0.0020(7) -0.0011(8)
C33 0.0201(9) 0.0191(9) 0.0186(9) -0.0001(7) -0.0003(7) 0.0021(7)
C34 0.0229(10) 0.0293(11) 0.0232(9) 0.0028(8) 0.0018(8) -0.0035(8)
C35 0.0354(12) 0.0320(12) 0.0209(10) 0.0055(9) -0.0006(9) -0.0029(9)
C36 0.0306(11) 0.0266(11) 0.0224(10) 0.0009(8) -0.0095(8) 0.0022(8)
C37 0.0207(10) 0.0348(12) 0.0282(10) -0.0040(9) -0.0026(8) -0.0037(8)
C38 0.0217(10) 0.0305(11) 0.0207(9) -0.0008(8) 0.0031(8) -0.0020(8)

loop_
_atom_type_symbol
_atom_type_description
_atom_type_scat_dispersion_real
_atom_type_scat_dispersion_imag
_atom_type_scat_source
C C 0.0033 0.0016 'International Tables Vol C Tables 4.2.6.8 and 6.1.1.4'
H H 0.0000 0.0000 'International Tables Vol C Tables 4.2.6.8 and 6.1.1.4'
N N 0.0061 0.0033 'International Tables Vol C Tables 4.2.6.8 and 6.1.1.4'
Si Si 0.0817 0.0704 'International Tables Vol C Tables 4.2.6.8 and 6.1.1.4'
P P 0.1023 0.0942 'International Tables Vol C Tables 4.2.6.8 and 6.1.1.4'

loop_
_geom_angle_atom_site_label_1
_geom_angle_atom_site_label_2
_geom_angle_atom_site_label_3
_geom_angle
C27 P1 C33 100.46(8)
C27 P1 Si2 95.43(6)
C33 P1 Si2 101.04(6)
N1 Si1 C14 112.25(8)
N1 Si1 C15 112.12(9)
C14 Si1 C15 107.27(10)
N1 Si1 C13 110.56(8)
C14 Si1 C13 106.09(9)
C15 Si1 C13 108.27(9)
N1 Si2 C16 101.58(7)
N1 Si2 P1 108.47(5)
C16 Si2 P1 99.47(5)
C1 N1 Si1 117.31(11)
C1 N1 Si2 130.78(11)
Si1 N1 Si2 111.86(8)
C16 N2 C17 110.43(15)
C16 N2 C19 123.37(15)
C17 N2 C19 125.87(15)
C16 N3 C18 110.63(15)
C16 N3 C24 122.95(15)
C18 N3 C24 126.42(15)
C2 C1 C6 119.07(16)
C2 C1 N1 120.81(15)
C6 C1 N1 120.02(15)
C3 C2 C1 119.70(16)
C3 C2 C7 118.19(16)
C1 C2 C7 122.09(16)
C4 C3 C2 121.21(18)
C4 C3 H3 119.4
C2 C3 H3 119.4
C5 C4 C3 119.15(17)
C5 C4 H4 120.4
C3 C4 H4 120.4
C4 C5 C6 122.00(17)
C4 C5 H5 119.0
C6 C5 H5 119.0
C5 C6 C1 118.85(17)
C5 C6 C10 117.92(16)
C1 C6 C10 123.23(16)
C2 C7 C8 111.76(15)
C2 C7 C9 112.02(16)
C8 C7 C9 109.90(16)
C2 C7 H7 107.6
C8 C7 H7 107.6
C9 C7 H7 107.6
C7 C8 H8A 109.5
C7 C8 H8B 109.5
H8A C8 H8B 109.5
C7 C8 H8C 109.5
H8A C8 H8C 109.5
H8B C8 H8C 109.5
C7 C9 H9A 109.5
C7 C9 H9B 109.5
H9A C9 H9B 109.5
C7 C9 H9C 109.5
H9A C9 H9C 109.5
H9B C9 H9C 109.5
C6 C10 C12 111.83(16)
C6 C10 C11 112.51(16)
C12 C10 C11 108.45(15)
C6 C10 H10 108.0
C12 C10 H10 108.0
C11 C10 H10 108.0
C10 C11 H11A 109.5
C10 C11 H11B 109.5
H11A C11 H11B 109.5
C10 C11 H11C 109.5
H11A C11 H11C 109.5
H11B C11 H11C 109.5
C10 C12 H12A 109.5
C10 C12 H12B 109.5
H12A C12 H12B 109.5
C10 C12 H12C 109.5
H12A C12 H12C 109.5
H12B C12 H12C 109.5
Si1 C13 H13A 109.5
Si1 C13 H13B 109.5
H13A C13 H13B 109.5
Si1 C13 H13C 109.5
H13A C13 H13C 109.5
H13B C13 H13C 109.5
Si1 C14 H14A 109.5
Si1 C14 H14B 109.5
H14A C14 H14B 109.5
Si1 C14 H14C 109.5
H14A C14 H14C 109.5
H14B C14 H14C 109.5
Si1 C15 H15A 109.5
Si1 C15 H15B 109.5
H15A C15 H15B 109.5
Si1 C15 H15C 109.5
H15A C15 H15C 109.5
H15B C15 H15C 109.5
N3 C16 N2 105.01(15)
N3 C16 Si2 134.66(13)
N2 C16 Si2 120.33(12)
C18 C17 N2 106.86(16)
C18 C17 C22 127.68(17)
N2 C17 C22 125.26(16)
C17 C18 N3 107.04(16)
C17 C18 C23 127.31(17)
N3 C18 C23 125.64(17)
N2 C19 C20 112.73(15)
N2 C19 C21 111.49(15)
C20 C19 C21 112.82(16)
N2 C19 H19 106.4
C20 C19 H19 106.4
C21 C19 H19 106.4
C19 C20 H20A 109.5
C19 C20 H20B 109.5
H20A C20 H20B 109.5
C19 C20 H20C 109.5
H20A C20 H20C 109.5
H20B C20 H20C 109.5
C19 C21 H21A 109.5
C19 C21 H21B 109.5
H21A C21 H21B 109.5
C19 C21 H21C 109.5
H21A C21 H21C 109.5
H21B C21 H21C 109.5
C17 C22 H22A 109.5
C17 C22 H22B 109.5
H22A C22 H22B 109.5
C17 C22 H22C 109.5
H22A C22 H22C 109.5
H22B C22 H22C 109.5
C18 C23 H23A 109.5
C18 C23 H23B 109.5
H23A C23 H23B 109.5
C18 C23 H23C 109.5
H23A C23 H23C 109.5
H23B C23 H23C 109.5
N3 C24 C25 112.58(14)
N3 C24 C26 111.25(15)
C25 C24 C26 112.92(15)
N3 C24 H24 106.5
C25 C24 H24 106.5
C26 C24 H24 106.5
C24 C25 H25A 109.5
C24 C25 H25B 109.5
H25A C25 H25B 109.5
C24 C25 H25C 109.5
H25A C25 H25C 109.5
H25B C25 H25C 109.5
C24 C26 H26A 109.5
C24 C26 H26B 109.5
H26A C26 H26B 109.5
C24 C26 H26C 109.5
H26A C26 H26C 109.5
H26B C26 H26C 109.5
C28 C27 C32 118.16(17)
C28 C27 P1 122.62(14)
C32 C27 P1 119.22(14)
C29 C28 C27 120.89(18)
C29 C28 H28 119.6
C27 C28 H28 119.6
C30 C29 C28 120.09(18)
C30 C29 H29 120.0
C28 C29 H29 120.0
C31 C30 C29 120.00(18)
C31 C30 H30 120.0
C29 C30 H30 120.0
C30 C31 C32 119.68(19)
C30 C31 H31 120.2
C32 C31 H31 120.2
C31 C32 C27 121.16(18)
C31 C32 H32 119.4
C27 C32 H32 119.4
C38 C33 C34 117.08(17)
C38 C33 P1 126.03(14)
C34 C33 P1 116.85(14)
C35 C34 C33 121.46(18)
C35 C34 H34 119.3
C33 C34 H34 119.3
C36 C35 C34 120.40(18)
C36 C35 H35 119.8
C34 C35 H35 119.8
C35 C36 C37 119.26(18)
C35 C36 H36 120.4
C37 C36 H36 120.4
C36 C37 C38 120.19(19)
C36 C37 H37 119.9
C38 C37 H37 119.9
C37 C38 C33 121.58(17)
C37 C38 H38 119.2
C33 C38 H38 119.2

loop_
_geom_bond_atom_site_label_1
_geom_bond_atom_site_label_2
_geom_bond_distance
P1 C27 1.8466(19)
P1 C33 1.8552(19)
P1 Si2 2.3748(7)
Si1 N1 1.7518(15)
Si1 C14 1.8603(19)
Si1 C15 1.869(2)
Si1 C13 1.8769(19)
Si2 N1 1.8132(15)
Si2 C16 1.9909(18)
N1 C1 1.444(2)
N2 C16 1.369(2)
N2 C17 1.391(2)
N2 C19 1.488(2)
N3 C16 1.360(2)
N3 C18 1.391(2)
N3 C24 1.483(2)
C1 C2 1.415(2)
C1 C6 1.418(2)
C2 C3 1.394(2)
C2 C7 1.518(2)
C3 C4 1.386(3)
C3 H3 0.9500
C4 C5 1.379(3)
C4 H4 0.9500
C5 C6 1.397(3)
C5 H5 0.9500
C6 C10 1.517(2)
C7 C8 1.531(3)
C7 C9 1.536(3)
C7 H7 1.0000
C8 H8A 0.9800
C8 H8B 0.9800
C8 H8C 0.9800
C9 H9A 0.9800
C9 H9B 0.9800
C9 H9C 0.9800
C10 C12 1.532(3)
C10 C11 1.538(2)
C10 H10 1.0000
C11 H11A 0.9800
C11 H11B 0.9800
C11 H11C 0.9800
C12 H12A 0.9800
C12 H12B 0.9800
C12 H12C 0.9800
C13 H13A 0.9800
C13 H13B 0.9800
C13 H13C 0.9800
C14 H14A 0.9800
C14 H14B 0.9800
C14 H14C 0.9800
C15 H15A 0.9800
C15 H15B 0.9800
C15 H15C 0.9800
C17 C18 1.354(3)
C17 C22 1.489(2)
C18 C23 1.497(3)
C19 C20 1.524(2)
C19 C21 1.526(3)
C19 H19 1.0000
C20 H20A 0.9800
C20 H20B 0.9800
C20 H20C 0.9800
C21 H21A 0.9800
C21 H21B 0.9800
C21 H21C 0.9800
C22 H22A 0.9800
C22 H22B 0.9800
C22 H22C 0.9800
C23 H23A 0.9800
C23 H23B 0.9800
C23 H23C 0.9800
C24 C25 1.519(2)
C24 C26 1.530(2)
C24 H24 1.0000
C25 H25A 0.9800
C25 H25B 0.9800
C25 H25C 0.9800
C26 H26A 0.9800
C26 H26B 0.9800
C26 H26C 0.9800
C27 C28 1.393(2)
C27 C32 1.396(2)
C28 C29 1.387(3)
C28 H28 0.9500
C29 C30 1.385(3)
C29 H29 0.9500
C30 C31 1.385(3)
C30 H30 0.9500
C31 C32 1.389(3)
C31 H31 0.9500
C32 H32 0.9500
C33 C38 1.394(3)
C33 C34 1.398(2)
C34 C35 1.391(3)
C34 H34 0.9500
C35 C36 1.377(3)
C35 H35 0.9500
C36 C37 1.388(3)
C36 H36 0.9500
C37 C38 1.390(3)
C37 H37 0.9500
C38 H38 0.9500

loop_
_geom_torsion_atom_site_label_1
_geom_torsion_atom_site_label_2
_geom_torsion_atom_site_label_3
_geom_torsion_atom_site_label_4
_geom_torsion
C27 P1 Si2 N1 87.27(8)
C33 P1 Si2 N1 -170.94(8)
C27 P1 Si2 C16 -167.05(8)
C33 P1 Si2 C16 -65.26(8)
C14 Si1 N1 C1 -118.99(13)
C15 Si1 N1 C1 120.17(13)
C13 Si1 N1 C1 -0.75(15)
C14 Si1 N1 Si2 63.26(11)
C15 Si1 N1 Si2 -57.58(11)
C13 Si1 N1 Si2 -178.50(8)
C16 Si2 N1 C1 -36.04(16)
P1 Si2 N1 C1 68.17(15)
C16 Si2 N1 Si1 141.32(8)
P1 Si2 N1 Si1 -114.47(7)
Si1 N1 C1 C2 92.02(17)
Si2 N1 C1 C2 -90.7(2)
Si1 N1 C1 C6 -84.24(18)
Si2 N1 C1 C6 93.01(18)
C6 C1 C2 C3 1.3(3)
N1 C1 C2 C3 -174.94(16)
C6 C1 C2 C7 179.86(16)
N1 C1 C2 C7 3.6(3)
C1 C2 C3 C4 0.0(3)
C7 C2 C3 C4 -178.57(17)
C2 C3 C4 C5 -1.0(3)
C3 C4 C5 C6 0.7(3)
C4 C5 C6 C1 0.7(3)
C4 C5 C6 C10 -179.14(17)
C2 C1 C6 C5 -1.7(3)
N1 C1 C6 C5 174.66(16)
C2 C1 C6 C10 178.12(16)
N1 C1 C6 C10 -5.6(3)
C3 C2 C7 C8 69.8(2)
C1 C2 C7 C8 -108.78(19)
C3 C2 C7 C9 -54.1(2)
C1 C2 C7 C9 127.38(18)
C5 C6 C10 C12 54.3(2)
C1 C6 C10 C12 -125.51(18)
C5 C6 C10 C11 -68.1(2)
C1 C6 C10 C11 112.1(2)
C18 N3 C16 N2 0.30(18)
C24 N3 C16 N2 -179.70(14)
C18 N3 C16 Si2 179.66(14)
C24 N3 C16 Si2 -0.3(3)
C17 N2 C16 N3 -1.28(18)
C19 N2 C16 N3 172.53(14)
C17 N2 C16 Si2 179.24(11)
C19 N2 C16 Si2 -6.9(2)
N1 Si2 C16 N3 73.38(17)
P1 Si2 C16 N3 -37.85(17)
N1 Si2 C16 N2 -107.34(13)
P1 Si2 C16 N2 141.44(12)
C16 N2 C17 C18 1.80(19)
C19 N2 C17 C18 -171.83(16)
C16 N2 C17 C22 -173.27(17)
C19 N2 C17 C22 13.1(3)
N2 C17 C18 N3 -1.54(19)
C22 C17 C18 N3 173.37(17)
N2 C17 C18 C23 177.61(17)
C22 C17 C18 C23 -7.5(3)
C16 N3 C18 C17 0.8(2)
C24 N3 C18 C17 -179.21(15)
C16 N3 C18 C23 -178.37(17)
C24 N3 C18 C23 1.6(3)
C16 N2 C19 C20 117.27(18)
C17 N2 C19 C20 -69.9(2)
C16 N2 C19 C21 -114.65(18)
C17 N2 C19 C21 58.2(2)
C16 N3 C24 C25 -121.29(17)
C18 N3 C24 C25 58.7(2)
C16 N3 C24 C26 110.82(18)
C18 N3 C24 C26 -69.2(2)
C33 P1 C27 C28 -38.94(16)
Si2 P1 C27 C28 63.37(14)
C33 P1 C27 C32 141.88(14)
Si2 P1 C27 C32 -115.82(13)
C32 C27 C28 C29 -0.6(3)
P1 C27 C28 C29 -179.81(13)
C27 C28 C29 C30 1.2(3)
C28 C29 C30 C31 -0.5(3)
C29 C30 C31 C32 -0.8(3)
C30 C31 C32 C27 1.4(3)
C28 C27 C32 C31 -0.7(3)
P1 C27 C32 C31 178.53(13)
C27 P1 C33 C38 91.31(17)
Si2 P1 C33 C38 -6.40(18)
C27 P1 C33 C34 -91.05(16)
Si2 P1 C33 C34 171.25(14)
C38 C33 C34 C35 -1.7(3)
P1 C33 C34 C35 -179.59(16)
C33 C34 C35 C36 2.1(3)
C34 C35 C36 C37 -1.0(3)
C35 C36 C37 C38 -0.4(3)
C36 C37 C38 C33 0.7(3)
C34 C33 C38 C37 0.3(3)
P1 C33 C38 C37 177.97(15)
